data_7720080
loop_
_publ_author_name
'Yan, Jiayu'
'Sun, Jian'
'Zhou, Shuangliu'

_publ_section_title
;
 Half-sandwich &#x3b7;<sup>5</sup>-pyrrolyl rhodium(I) complexes with
 alkene coordination: synthesis and reactivity exploration.
;
_journal_issue 9
_journal_name_full 'Dalton transactions (Cambridge, England : 2003)'
_journal_page_first 3682
_journal_page_last 3686
_journal_paper_doi 10.1039/d6dt00024j
_journal_volume 55
_journal_year 2026
_chemical_formula_moiety '2(C14 H20 Cu0.5 N Rh), C F3 O3 S'
_chemical_formula_sum 'C29 H40 Cu F3 N2 O3 Rh2 S'
_chemical_formula_weight 823.05
_space_group_crystal_system triclinic
_space_group_IT_number 2
_space_group_name_Hall '-P 1'
_space_group_name_H-M_alt 'P -1'
_atom_sites_solution_hydrogens geom
_atom_sites_solution_primary dual
_audit_creation_date 2025-12-13
_audit_creation_method
;
Olex2 1.3
(compiled Nov 21 2019 18:26:39 for OlexSys, GUI svn.r6003)
;
_audit_update_record
;
2025-12-30 deposited with the CCDC.	2026-02-06 downloaded from the CCDC.
;
_cell_angle_alpha 88.53(2)
_cell_angle_beta 65.778(15)
_cell_angle_gamma 69.592(16)
_cell_formula_units_Z 2
_cell_length_a 11.629(5)
_cell_length_b 12.484(7)
_cell_length_c 12.696(6)
_cell_measurement_reflns_used 9891
_cell_measurement_temperature 293
_cell_measurement_theta_max 27.10
_cell_measurement_theta_min 3.17
_cell_volume 1560.5(14)
_computing_cell_refinement 'SAINT v8.37A (Bruker, 2015)'
_computing_data_reduction 'SAINT v8.37A (Bruker, 2015)'
_computing_molecular_graphics 'Olex2 1.3 (Dolomanov et al., 2009)'
_computing_publication_material 'Olex2 1.3 (Dolomanov et al., 2009)'
_computing_structure_refinement 'SHELXL 2018/3 (Sheldrick, 2015)'
_computing_structure_solution 'SHELXT 2018/2 (Sheldrick, 2018)'
_diffrn_ambient_temperature 293
_diffrn_measured_fraction_theta_full 0.998
_diffrn_measured_fraction_theta_max 0.991
_diffrn_measurement_device_type 'Bruker APEX-II CCD'
_diffrn_measurement_method '\f and \w scans'
_diffrn_radiation_type MoK\a
_diffrn_radiation_wavelength 0.71073
_diffrn_reflns_av_R_equivalents 0.0933
_diffrn_reflns_av_unetI/netI 0.0462
_diffrn_reflns_Laue_measured_fraction_full 0.998
_diffrn_reflns_Laue_measured_fraction_max 0.991
_diffrn_reflns_limit_h_max 15
_diffrn_reflns_limit_h_min -13
_diffrn_reflns_limit_k_max 16
_diffrn_reflns_limit_k_min -16
_diffrn_reflns_limit_l_max 16
_diffrn_reflns_limit_l_min -16
_diffrn_reflns_number 67325
_diffrn_reflns_point_group_measured_fraction_full 0.998
_diffrn_reflns_point_group_measured_fraction_max 0.991
_diffrn_reflns_theta_full 25.242
_diffrn_reflns_theta_max 27.603
_diffrn_reflns_theta_min 3.036
_diffrn_source_current 30.0
_diffrn_source_power 1.5
_diffrn_source_voltage 50.0
_diffrn_standards_number 0
_exptl_absorpt_coefficient_mu 1.838
_exptl_absorpt_correction_T_max 0.7456
_exptl_absorpt_correction_T_min 0.4093
_exptl_absorpt_correction_type multi-scan
_exptl_absorpt_process_details
;
SADABS-2014/5 (Bruker,2014/5) was used for absorption correction.
wR2(int) was 0.1258 before and 0.0912 after correction.
The Ratio of minimum to maximum transmission is 0.5490.
The \l/2 correction factor is Not present.
;
_exptl_crystal_colour 'clear yellowish green'
_exptl_crystal_colour_lustre clear
_exptl_crystal_colour_modifier yellowish
_exptl_crystal_colour_primary green
_exptl_crystal_density_diffrn 1.752
_exptl_crystal_description block
_exptl_crystal_F_000 828
_exptl_crystal_recrystallization_method 'from the saturated PhF/hexane solution'
_exptl_crystal_size_max 0.66
_exptl_crystal_size_mid 0.59
_exptl_crystal_size_min 0.24
_refine_diff_density_max 0.655
_refine_diff_density_min -0.614
_refine_diff_density_rms 0.105
_refine_ls_extinction_method none
_refine_ls_goodness_of_fit_ref 1.068
_refine_ls_hydrogen_treatment constr
_refine_ls_matrix_type full
_refine_ls_number_parameters 450
_refine_ls_number_reflns 7172
_refine_ls_number_restraints 174
_refine_ls_restrained_S_all 1.106
_refine_ls_R_factor_all 0.0767
_refine_ls_R_factor_gt 0.0454
_refine_ls_shift/su_max 0.002
_refine_ls_shift/su_mean 0.000
_refine_ls_structure_factor_coef Fsqd
_refine_ls_weighting_details 'w=1/[\s^2^(Fo^2^)+(0.0362P)^2^+3.5751P] where P=(Fo^2^+2Fc^2^)/3'
_refine_ls_weighting_scheme calc
_refine_ls_wR_factor_gt 0.0972
_refine_ls_wR_factor_ref 0.1157
_reflns_Friedel_coverage 0.000
_reflns_number_gt 5151
_reflns_number_total 7172
_reflns_threshold_expression 'I > 2\s(I)'
_cod_data_source_file d6dt00024j2.cif
_cod_data_source_block 6
_cod_depositor_comments 'Adding full bibliography for 7720079--7720086.cif.'
_cod_original_cell_volume 1560.4(13)
_cod_database_code 7720080
_shelx_shelxl_version_number 2018/3
_shelx_space_group_comment
;
The symmetry employed for this shelxl refinement is uniquely defined
by the following loop, which should always be used as a source of
symmetry information in preference to the above space-group names.
They are only intended as comments.
;
_shelx_estimated_absorpt_t_max 0.671
_shelx_estimated_absorpt_t_min 0.378
_olex2_refinement_description
;
1. Fixed Uiso
 At 1.2 times of:
  All C(H) groups, All C(H,H) groups
 At 1.5 times of:
  All C(H,H,H) groups
2. Restrained distances
 C29-S1 \\sim C29A-S1A
 with sigma of 0.02
 O2-O3 \\sim O2A-O3A
 with sigma of 0.04
 F2-F3 \\sim F2A-F3A
 with sigma of 0.04
 F3-S1 \\sim F3A-S1A
 with sigma of 0.04
 O1-O3 \\sim O1A-O3A
 with sigma of 0.04
 O1-S1 \\sim O1A-S1A
 with sigma of 0.02
 O2-S1 \\sim O2A-S1A
 with sigma of 0.02
 O3-S1 \\sim O3A-S1A
 with sigma of 0.02
 F2-S1 \\sim F2A-S1A
 with sigma of 0.04
 C29-F1 \\sim C29A-F1A
 with sigma of 0.04
 O1-O2 \\sim O1A-O2A
 with sigma of 0.04
 C29-F2 \\sim C29A-F2A
 with sigma of 0.04
 C29-F3 \\sim C29A-F3A
 with sigma of 0.04
 C29-O1 \\sim C29A-O1A
 with sigma of 0.04
 C29-O2 \\sim C29A-O2A
 with sigma of 0.04
 C29-O3 \\sim C29A-O3A
 with sigma of 0.04
 F1-F2 \\sim F1A-F2A
 with sigma of 0.04
 F1-F3 \\sim F1A-F3A
 with sigma of 0.04
 F1-S1 \\sim F1A-S1A
 with sigma of 0.04
3. Uiso/Uaniso restraints and constraints
C29A \\sim F1A \\sim F2A \\sim F3A \\sim O1A \\sim O2A \\sim O3A \\sim S1A:
within 2A with sigma of 0.01 and sigma for terminal atoms of 0.02 within 2A
C29 \\sim F1 \\sim F2 \\sim F3 \\sim O1 \\sim O2 \\sim O3 \\sim S1: within 2A
with sigma of 0.01 and sigma for terminal atoms of 0.02 within 2A
4. Rigid body (RIGU) restrains
 C29A, F1A, F2A, F3A, O1A, O2A, O3A, S1A
 with sigma for 1-2 distances of 0.004 and sigma for 1-3 distances of 0.004
 C29, F1, F2, F3, O1, O2, O3
 with sigma for 1-2 distances of 0.004 and sigma for 1-3 distances of 0.004
5. Others
 Sof(C29A)=Sof(F1A)=Sof(F2A)=Sof(F3A)=Sof(O1A)=Sof(O2A)=Sof(O3A)=Sof(S1A)=1-
 FVAR(1)
 Sof(C29)=Sof(F1)=Sof(F2)=Sof(F3)=Sof(O1)=Sof(O2)=Sof(O3)=Sof(S1)=FVAR(1)
6.a Ternary CH refined with riding coordinates:
 C2(H2), C3(H3), C7(H7), C8(H8), C11(H11), C12(H12), C16(H16), C17(H17),
 C21(H21), C22(H22), C25(H25), C26(H26)
6.b Secondary CH2 refined with riding coordinates:
 C9(H9a,H9b), C10(H10a,H10b), C13(H13a,H13b), C14(H14a,H14b), C23(H23a,H23b),
 C24(H24a,H24b), C27(H27a,H27b), C28(H28a,H28b)
6.c Idealised Me refined as rotating group:
 C5(H5a,H5b,H5c), C6(H6a,H6c,H6b), C19(H19a,H19b,H19c), C20(H20a,H20b,H20c)
;
_olex2_submission_original_sample_id mo_20251122a_0m
_olex2_submission_special_instructions 'No special instructions were received'

loop_
_space_group_symop_operation_xyz
'x, y, z'
'-x, -y, -z'

loop_
_atom_site_label
_atom_site_type_symbol
_atom_site_fract_x
_atom_site_fract_y
_atom_site_fract_z
_atom_site_U_iso_or_equiv
_atom_site_adp_type
_atom_site_occupancy
_atom_site_site_symmetry_order
_atom_site_calc_flag
_atom_site_refinement_flags_posn
_atom_site_refinement_flags_adp
_atom_site_refinement_flags_occupancy
_atom_site_disorder_assembly
_atom_site_disorder_group
C1 C 0.7116(5) 0.5778(4) 0.0870(5) 0.0539(13) Uani 1 1 d . . . . .
C2 C 0.6170(5) 0.5731(4) 0.0479(5) 0.0574(13) Uani 1 1 d . . . . .
H2 H 0.520592 0.589213 0.096481 0.069 Uiso 1 1 calc R U . . .
C3 C 0.6818(6) 0.5525(4) -0.0740(5) 0.0542(13) Uani 1 1 d . . . . .
H3 H 0.639511 0.551924 -0.126619 0.065 Uiso 1 1 calc R U . . .
C4 C 0.8160(5) 0.5413(4) -0.1062(5) 0.0504(12) Uani 1 1 d . . . . .
C5 C 0.6915(7) 0.6061(5) 0.2088(5) 0.0744(18) Uani 1 1 d . . . . .
H5A H 0.681824 0.684883 0.221331 0.112 Uiso 1 1 calc R U . . .
H5B H 0.768609 0.556101 0.219811 0.112 Uiso 1 1 calc R U . . .
H5C H 0.611091 0.595449 0.263346 0.112 Uiso 1 1 calc R U . . .
C6 C 0.9250(6) 0.5260(5) -0.2257(5) 0.0688(16) Uani 1 1 d . . . . .
H6A H 0.926999 0.600009 -0.246672 0.103 Uiso 1 1 calc R U . . .
H6C H 0.907198 0.489762 -0.280039 0.103 Uiso 1 1 calc R U . . .
H6B H 1.011035 0.478459 -0.227586 0.103 Uiso 1 1 calc R U . . .
C7 C 0.7800(8) 0.2923(6) 0.1293(6) 0.0772(19) Uani 1 1 d . . . . .
H7 H 0.739112 0.335367 0.207388 0.093 Uiso 1 1 calc R U . . .
C8 C 0.6871(6) 0.2897(5) 0.0886(5) 0.0641(15) Uani 1 1 d . . . . .
H8 H 0.592319 0.332222 0.143206 0.077 Uiso 1 1 calc R U . . .
C9 C 0.7058(8) 0.1913(6) 0.0112(6) 0.088(2) Uani 1 1 d . . . . .
H9A H 0.727765 0.121751 0.046614 0.106 Uiso 1 1 calc R U . . .
H9B H 0.619559 0.204439 0.008915 0.106 Uiso 1 1 calc R U . . .
C10 C 0.8082(8) 0.1701(6) -0.1075(6) 0.087(2) Uani 1 1 d . . . . .
H10A H 0.765974 0.172289 -0.159770 0.105 Uiso 1 1 calc R U . . .
H10B H 0.875422 0.092876 -0.121184 0.105 Uiso 1 1 calc R U . . .
C11 C 0.8790(5) 0.2533(4) -0.1372(4) 0.0524(12) Uani 1 1 d . . . . .
H11 H 0.897486 0.274836 -0.215601 0.063 Uiso 1 1 calc R U . . .
C12 C 0.9725(6) 0.2560(4) -0.0982(5) 0.0632(15) Uani 1 1 d . . . . .
H12 H 1.044618 0.278845 -0.154435 0.076 Uiso 1 1 calc R U . . .
C13 C 1.0164(9) 0.1765(6) -0.0190(9) 0.104(3) Uani 1 1 d . . . . .
H13A H 1.044183 0.097510 -0.052023 0.125 Uiso 1 1 calc R U . . .
H13B H 1.095100 0.185608 -0.017235 0.125 Uiso 1 1 calc R U . . .
C14 C 0.9142(10) 0.1951(8) 0.0990(9) 0.123(3) Uani 1 1 d . . . . .
H14A H 0.951291 0.209107 0.150852 0.148 Uiso 1 1 calc R U . . .
H14B H 0.897288 0.124363 0.115161 0.148 Uiso 1 1 calc R U . . .
C29 C 0.763(3) 0.372(2) 0.4709(14) 0.125(5) Uani 0.468(9) 1 d D U P A 1
C29A C 0.7506(18) 0.3646(13) 0.4806(11) 0.084(3) Uani 0.532(9) 1 d D U P A 2
Cu1 Cu 1.000000 0.500000 0.000000 0.0501(2) Uani 1 2 d S . P . .
F1 F 0.8734(18) 0.389(2) 0.4245(14) 0.207(7) Uani 0.468(9) 1 d D U P A 1
F1A F 0.8668(15) 0.2776(12) 0.4199(14) 0.155(6) Uani 0.532(9) 1 d D U P A 2
F2 F 0.657(2) 0.4371(14) 0.4535(14) 0.153(6) Uani 0.468(9) 1 d D U P A 1
F2A F 0.7539(14) 0.4504(9) 0.4189(8) 0.114(4) Uani 0.532(9) 1 d D U P A 2
F3 F 0.789(2) 0.2710(16) 0.4191(17) 0.164(6) Uani 0.468(9) 1 d D U P A 1
F3A F 0.6600(19) 0.3207(17) 0.4857(15) 0.193(6) Uani 0.532(9) 1 d D U P A 2
N1 N 0.8330(4) 0.5638(3) -0.0073(4) 0.0495(10) Uani 1 1 d . . . . .
O1 O 0.8224(16) 0.2792(17) 0.6287(15) 0.163(7) Uani 0.468(9) 1 d D U P A 1
O1A O 0.723(2) 0.3086(12) 0.6789(13) 0.155(6) Uani 0.532(9) 1 d D U P A 2
O2 O 0.686(3) 0.4819(18) 0.6626(16) 0.172(8) Uani 0.468(9) 1 d D U P A 1
O2A O 0.8339(13) 0.4358(12) 0.5990(12) 0.130(4) Uani 0.532(9) 1 d D U P A 2
O3 O 0.6100(14) 0.3270(17) 0.6536(16) 0.172(7) Uani 0.468(9) 1 d D U P A 1
O3A O 0.5948(12) 0.4935(12) 0.6740(12) 0.140(6) Uani 0.532(9) 1 d D U P A 2
Rh1 Rh 0.78875(4) 0.39632(3) -0.00480(3) 0.04243(11) Uani 1 1 d . . . . .
S1 S 0.7160(11) 0.3666(12) 0.6201(8) 0.110(3) Uani 0.468(9) 1 d D U P A 1
S1A S 0.7226(9) 0.4034(5) 0.6235(7) 0.078(2) Uani 0.532(9) 1 d D U P A 2
C15 C 0.6663(7) 0.7699(5) 0.4929(5) 0.0738(19) Uani 1 1 d . . . . .
C16 C 0.7969(8) 0.7096(6) 0.4853(6) 0.084(2) Uani 1 1 d . . . . .
H16 H 0.830026 0.631138 0.503655 0.101 Uiso 1 1 calc R U . . .
C17 C 0.8733(7) 0.7773(7) 0.4399(5) 0.092(3) Uani 1 1 d . . . . .
H17 H 0.970274 0.755704 0.418840 0.110 Uiso 1 1 calc R U . . .
C18 C 0.7876(7) 0.8786(6) 0.4203(5) 0.089(2) Uani 1 1 d . . . . .
C19 C 0.5491(9) 0.7338(7) 0.5277(8) 0.105(3) Uani 1 1 d . . . . .
H19A H 0.551479 0.698933 0.459911 0.157 Uiso 1 1 calc R U . . .
H19B H 0.466409 0.799900 0.564033 0.157 Uiso 1 1 calc R U . . .
H19C H 0.553365 0.678909 0.581684 0.157 Uiso 1 1 calc R U . . .
C20 C 0.8227(9) 0.9776(8) 0.3637(7) 0.129(4) Uani 1 1 d . . . . .
H20A H 0.902708 0.978130 0.368625 0.194 Uiso 1 1 calc R U . . .
H20B H 0.748543 1.048997 0.403158 0.194 Uiso 1 1 calc R U . . .
H20C H 0.839175 0.968626 0.283311 0.194 Uiso 1 1 calc R U . . .
C21 C 0.5130(6) 0.9158(5) 0.7613(4) 0.0586(13) Uani 1 1 d . . . . .
H21 H 0.448400 0.888831 0.750421 0.070 Uiso 1 1 calc R U . . .
C22 C 0.6143(6) 0.8296(5) 0.7795(5) 0.0614(14) Uani 1 1 d . . . . .
H22 H 0.607410 0.753560 0.779132 0.074 Uiso 1 1 calc R U . . .
C23 C 0.6738(8) 0.8499(6) 0.8584(6) 0.081(2) Uani 1 1 d . . . . .
H23A H 0.697544 0.781276 0.894666 0.097 Uiso 1 1 calc R U . . .
H23B H 0.606209 0.912853 0.919716 0.097 Uiso 1 1 calc R U . . .
C24 C 0.7995(9) 0.8787(6) 0.7929(7) 0.095(3) Uani 1 1 d . . . . .
H24A H 0.806242 0.928954 0.845401 0.114 Uiso 1 1 calc R U . . .
H24B H 0.879451 0.808236 0.767913 0.114 Uiso 1 1 calc R U . . .
C25 C 0.7975(7) 0.9366(5) 0.6887(7) 0.0783(19) Uani 1 1 d . . . . .
H25 H 0.886856 0.934409 0.632851 0.094 Uiso 1 1 calc R U . . .
C26 C 0.6894(7) 1.0308(5) 0.6867(6) 0.0702(16) Uani 1 1 d . . . . .
H26 H 0.716792 1.082434 0.630337 0.084 Uiso 1 1 calc R U . . .
C27 C 0.5584(7) 1.0904(5) 0.7958(6) 0.084(2) Uani 1 1 d . . . . .
H27A H 0.578102 1.082224 0.863477 0.101 Uiso 1 1 calc R U . . .
H27B H 0.523160 1.172136 0.790488 0.101 Uiso 1 1 calc R U . . .
C28 C 0.4531(6) 1.0418(5) 0.8119(5) 0.0732(18) Uani 1 1 d . . . . .
H28A H 0.396535 1.085811 0.775050 0.088 Uiso 1 1 calc R U . . .
H28B H 0.395520 1.049976 0.894553 0.088 Uiso 1 1 calc R U . . .
Cu2 Cu 0.500000 1.000000 0.500000 0.0714(3) Uani 1 2 d S . P . .
N2 N 0.6629(6) 0.8731(5) 0.4467(4) 0.0786(17) Uani 1 1 d . . . . .
Rh2 Rh 0.69705(4) 0.87626(3) 0.61240(3) 0.04861(12) Uani 1 1 d . . . . .

loop_
_atom_site_aniso_label
_atom_site_aniso_U_11
_atom_site_aniso_U_22
_atom_site_aniso_U_33
_atom_site_aniso_U_23
_atom_site_aniso_U_13
_atom_site_aniso_U_12
C1 0.053(3) 0.037(2) 0.059(3) -0.004(2) -0.024(3) -0.001(2)
C2 0.049(3) 0.040(3) 0.067(4) 0.005(2) -0.024(3) 0.000(2)
C3 0.062(3) 0.041(3) 0.066(3) 0.017(2) -0.039(3) -0.013(2)
C4 0.063(3) 0.037(2) 0.054(3) 0.014(2) -0.031(3) -0.015(2)
C5 0.081(4) 0.064(4) 0.056(3) -0.015(3) -0.028(3) -0.002(3)
C6 0.080(4) 0.065(4) 0.057(3) 0.024(3) -0.026(3) -0.028(3)
C7 0.109(5) 0.069(4) 0.054(3) 0.027(3) -0.038(4) -0.030(4)
C8 0.067(4) 0.058(3) 0.051(3) 0.015(3) -0.013(3) -0.021(3)
C9 0.091(5) 0.082(5) 0.088(5) 0.012(4) -0.017(4) -0.054(4)
C10 0.104(5) 0.079(5) 0.078(5) -0.004(4) -0.018(4) -0.058(4)
C11 0.057(3) 0.045(3) 0.044(3) -0.004(2) -0.010(2) -0.020(2)
C12 0.053(3) 0.038(3) 0.077(4) 0.000(3) -0.016(3) -0.005(2)
C13 0.103(6) 0.062(4) 0.135(8) 0.006(5) -0.072(6) 0.011(4)
C14 0.127(8) 0.114(7) 0.136(8) 0.061(6) -0.086(7) -0.019(6)
C29 0.126(7) 0.172(10) 0.083(8) 0.037(7) -0.040(7) -0.069(7)
C29A 0.109(6) 0.076(6) 0.077(6) -0.001(4) -0.052(5) -0.029(5)
Cu1 0.0553(5) 0.0381(4) 0.0569(5) 0.0005(4) -0.0266(4) -0.0136(4)
F1 0.162(10) 0.241(15) 0.149(11) 0.058(11) 0.028(9) -0.113(11)
F1A 0.150(9) 0.104(8) 0.132(9) -0.045(7) -0.035(9) 0.013(7)
F2 0.206(11) 0.141(10) 0.120(10) 0.033(8) -0.108(10) -0.029(10)
F2A 0.136(8) 0.112(7) 0.054(5) 0.029(4) -0.033(6) -0.010(6)
F3 0.164(13) 0.165(11) 0.120(10) -0.020(8) -0.047(11) -0.027(10)
F3A 0.197(10) 0.228(13) 0.216(13) -0.019(10) -0.110(10) -0.118(9)
N1 0.052(2) 0.039(2) 0.055(2) 0.0030(18) -0.024(2) -0.0119(18)
O1 0.098(9) 0.274(17) 0.120(11) 0.078(11) -0.073(8) -0.046(10)
O1A 0.185(14) 0.128(9) 0.108(9) 0.060(8) -0.045(9) -0.033(8)
O2 0.202(16) 0.221(17) 0.095(11) -0.022(11) -0.069(12) -0.069(15)
O2A 0.118(8) 0.154(10) 0.150(10) -0.009(8) -0.077(7) -0.061(7)
O3 0.087(8) 0.248(15) 0.168(13) 0.092(11) -0.021(8) -0.090(10)
O3A 0.085(7) 0.133(9) 0.094(8) 0.006(7) 0.014(7) 0.019(7)
Rh1 0.0464(2) 0.03603(19) 0.0414(2) 0.00644(15) -0.02065(17) -0.00930(15)
S1 0.087(4) 0.206(9) 0.060(4) 0.054(5) -0.039(3) -0.075(6)
S1A 0.085(4) 0.077(3) 0.059(3) 0.008(2) -0.035(2) -0.011(2)
C15 0.091(5) 0.050(3) 0.054(3) -0.015(3) -0.034(3) 0.008(3)
C16 0.099(5) 0.056(4) 0.051(4) -0.020(3) -0.029(4) 0.020(4)
C17 0.064(4) 0.096(5) 0.044(3) -0.012(3) -0.003(3) 0.028(4)
C18 0.073(4) 0.089(5) 0.042(3) 0.008(3) 0.001(3) 0.010(4)
C19 0.136(7) 0.070(5) 0.126(7) -0.011(4) -0.080(6) -0.026(5)
C20 0.092(6) 0.122(7) 0.087(6) 0.048(5) 0.010(5) -0.002(5)
C21 0.053(3) 0.069(4) 0.041(3) -0.001(2) -0.008(2) -0.022(3)
C22 0.080(4) 0.059(3) 0.044(3) 0.010(2) -0.022(3) -0.030(3)
C23 0.118(6) 0.064(4) 0.059(4) 0.010(3) -0.050(4) -0.019(4)
C24 0.129(7) 0.071(4) 0.117(6) 0.005(4) -0.094(6) -0.023(4)
C25 0.071(4) 0.063(4) 0.114(6) 0.010(4) -0.045(4) -0.032(3)
C26 0.078(4) 0.046(3) 0.093(5) 0.016(3) -0.039(4) -0.027(3)
C27 0.098(5) 0.047(3) 0.093(5) -0.016(3) -0.053(4) 0.004(3)
C28 0.067(4) 0.074(4) 0.046(3) -0.016(3) -0.018(3) 0.006(3)
Cu2 0.0787(7) 0.0609(6) 0.0376(5) -0.0012(4) -0.0192(5) 0.0096(5)
N2 0.082(4) 0.071(3) 0.041(3) -0.006(2) -0.023(3) 0.014(3)
Rh2 0.0470(2) 0.0409(2) 0.0393(2) 0.00128(16) -0.01096(17) -0.00404(16)

loop_
_atom_type_symbol
_atom_type_description
_atom_type_scat_dispersion_real
_atom_type_scat_dispersion_imag
_atom_type_scat_source
C C 0.0033 0.0016 'International Tables Vol C Tables 4.2.6.8 and 6.1.1.4'
H H 0.0000 0.0000 'International Tables Vol C Tables 4.2.6.8 and 6.1.1.4'
Cu Cu 0.3201 1.2651 'International Tables Vol C Tables 4.2.6.8 and 6.1.1.4'
F F 0.0171 0.0103 'International Tables Vol C Tables 4.2.6.8 and 6.1.1.4'
N N 0.0061 0.0033 'International Tables Vol C Tables 4.2.6.8 and 6.1.1.4'
O O 0.0106 0.0060 'International Tables Vol C Tables 4.2.6.8 and 6.1.1.4'
Rh Rh -1.1178 0.9187 'International Tables Vol C Tables 4.2.6.8 and 6.1.1.4'
S S 0.1246 0.1234 'International Tables Vol C Tables 4.2.6.8 and 6.1.1.4'

loop_
_geom_angle_atom_site_label_1
_geom_angle_atom_site_label_2
_geom_angle_atom_site_label_3
_geom_angle
_geom_angle_site_symmetry_1
_geom_angle_site_symmetry_3
_geom_angle_publ_flag
C2 C1 C5 129.1(5) . . ?
C2 C1 Rh1 72.6(3) . . ?
C5 C1 Rh1 124.7(4) . . ?
N1 C1 C2 109.7(5) . . ?
N1 C1 C5 120.9(5) . . ?
N1 C1 Rh1 74.3(3) . . ?
C1 C2 H2 126.1 . . ?
C1 C2 C3 107.6(5) . . ?
C1 C2 Rh1 71.7(3) . . ?
C3 C2 H2 126.1 . . ?
C3 C2 Rh1 72.4(3) . . ?
Rh1 C2 H2 126.1 . . ?
C2 C3 H3 126.6 . . ?
C2 C3 Rh1 72.0(3) . . ?
C4 C3 C2 106.6(5) . . ?
C4 C3 H3 126.6 . . ?
C4 C3 Rh1 69.8(3) . . ?
Rh1 C3 H3 126.6 . . ?
C3 C4 C6 128.1(5) . . ?
C3 C4 N1 109.9(5) . . ?
C3 C4 Rh1 74.3(3) . . ?
C6 C4 Rh1 124.0(4) . . ?
N1 C4 C6 121.5(5) . . ?
N1 C4 Rh1 75.5(3) . . ?
C1 C5 H5A 109.5 . . ?
C1 C5 H5B 109.5 . . ?
C1 C5 H5C 109.5 . . ?
H5A C5 H5B 109.5 . . ?
H5A C5 H5C 109.5 . . ?
H5B C5 H5C 109.5 . . ?
C4 C6 H6A 109.5 . . ?
C4 C6 H6C 109.5 . . ?
C4 C6 H6B 109.5 . . ?
H6A C6 H6C 109.5 . . ?
H6A C6 H6B 109.5 . . ?
H6C C6 H6B 109.5 . . ?
C8 C7 H7 114.4 . . ?
C8 C7 C14 123.6(7) . . ?
C8 C7 Rh1 70.9(3) . . ?
C14 C7 H7 114.4 . . ?
C14 C7 Rh1 111.5(5) . . ?
Rh1 C7 H7 114.4 . . ?
C7 C8 H8 113.8 . . ?
C7 C8 C9 124.8(6) . . ?
C7 C8 Rh1 70.7(3) . . ?
C9 C8 H8 113.8 . . ?
C9 C8 Rh1 112.4(4) . . ?
Rh1 C8 H8 113.8 . . ?
C8 C9 H9A 108.1 . . ?
C8 C9 H9B 108.1 . . ?
H9A C9 H9B 107.3 . . ?
C10 C9 C8 116.9(5) . . ?
C10 C9 H9A 108.1 . . ?
C10 C9 H9B 108.1 . . ?
C9 C10 H10A 108.6 . . ?
C9 C10 H10B 108.6 . . ?
C9 C10 C11 114.7(5) . . ?
H10A C10 H10B 107.6 . . ?
C11 C10 H10A 108.6 . . ?
C11 C10 H10B 108.6 . . ?
C10 C11 H11 113.8 . . ?
C10 C11 Rh1 113.2(4) . . ?
C12 C11 C10 124.3(6) . . ?
C12 C11 H11 113.8 . . ?
C12 C11 Rh1 70.5(3) . . ?
Rh1 C11 H11 113.8 . . ?
C11 C12 H12 113.6 . . ?
C11 C12 C13 125.0(6) . . ?
C11 C12 Rh1 71.6(3) . . ?
C13 C12 H12 113.6 . . ?
C13 C12 Rh1 112.2(5) . . ?
Rh1 C12 H12 113.6 . . ?
C12 C13 H13A 108.5 . . ?
C12 C13 H13B 108.5 . . ?
H13A C13 H13B 107.5 . . ?
C14 C13 C12 114.9(6) . . ?
C14 C13 H13A 108.5 . . ?
C14 C13 H13B 108.5 . . ?
C7 C14 H14A 108.0 . . ?
C7 C14 H14B 108.0 . . ?
C13 C14 C7 117.1(6) . . ?
C13 C14 H14A 108.0 . . ?
C13 C14 H14B 108.0 . . ?
H14A C14 H14B 107.3 . . ?
F1 C29 F2 120(2) . . ?
F1 C29 F3 105(2) . . ?
F1 C29 S1 110.1(16) . . ?
F2 C29 S1 110.1(16) . . ?
F3 C29 F2 100.6(19) . . ?
F3 C29 S1 109.5(18) . . ?
F1A C29A S1A 114.5(12) . . ?
F2A C29A F1A 105.4(15) . . ?
F2A C29A F3A 114.6(15) . . ?
F2A C29A S1A 111.9(11) . . ?
F3A C29A F1A 101.7(15) . . ?
F3A C29A S1A 108.5(13) . . ?
N1 Cu1 N1 180.0 2_765 . ?
C1 N1 C4 106.0(4) . . ?
C1 N1 Cu1 122.5(4) . . ?
C1 N1 Rh1 70.6(3) . . ?
C4 N1 Cu1 122.3(3) . . ?
C4 N1 Rh1 68.8(3) . . ?
Cu1 N1 Rh1 98.04(17) . . ?
C1 Rh1 C2 35.75(19) . . ?
C1 Rh1 C3 59.3(2) . . ?
C1 Rh1 N1 35.04(17) . . ?
C2 Rh1 C3 35.6(2) . . ?
C2 Rh1 N1 59.22(18) . . ?
C3 Rh1 N1 59.53(17) . . ?
C4 Rh1 C1 59.1(2) . . ?
C4 Rh1 C2 59.5(2) . . ?
C4 Rh1 C3 35.96(19) . . ?
C4 Rh1 N1 35.72(16) . . ?
C7 Rh1 C1 104.0(2) . . ?
C7 Rh1 C2 115.2(2) . . ?
C7 Rh1 C3 148.9(3) . . ?
C7 Rh1 C4 159.0(2) . . ?
C7 Rh1 C8 38.4(2) . . ?
C7 Rh1 C11 93.6(2) . . ?
C7 Rh1 C12 81.7(3) . . ?
C7 Rh1 N1 123.3(2) . . ?
C8 Rh1 C1 115.5(2) . . ?
C8 Rh1 C2 102.2(2) . . ?
C8 Rh1 C3 121.0(2) . . ?
C8 Rh1 C4 156.9(2) . . ?
C8 Rh1 C11 80.8(2) . . ?
C8 Rh1 C12 93.5(2) . . ?
C8 Rh1 N1 149.3(2) . . ?
C11 Rh1 C1 162.0(2) . . ?
C11 Rh1 C2 137.4(2) . . ?
C11 Rh1 C3 106.6(2) . . ?
C11 Rh1 C4 103.0(2) . . ?
C11 Rh1 N1 129.80(18) . . ?
C12 Rh1 C1 140.4(2) . . ?
C12 Rh1 C2 162.7(2) . . ?
C12 Rh1 C3 128.5(2) . . ?
C12 Rh1 C4 103.4(2) . . ?
C12 Rh1 C11 37.9(2) . . ?
C12 Rh1 N1 109.4(2) . . ?
O1 S1 C29 106.1(12) . . ?
O1 S1 O2 118.7(15) . . ?
O1 S1 O3 106.3(13) . . ?
O2 S1 C29 102.2(13) . . ?
O3 S1 C29 103.3(12) . . ?
O3 S1 O2 118.3(15) . . ?
O1A S1A C29A 107.0(10) . . ?
O1A S1A O2A 116.0(12) . . ?
O1A S1A O3A 111.4(12) . . ?
O2A S1A C29A 99.4(9) . . ?
O2A S1A O3A 115.3(11) . . ?
O3A S1A C29A 106.1(10) . . ?
C16 C15 C19 130.0(7) . . ?
C16 C15 Rh2 73.4(4) . . ?
C19 C15 Rh2 124.6(5) . . ?
N2 C15 C16 108.9(7) . . ?
N2 C15 C19 120.6(6) . . ?
N2 C15 Rh2 74.0(4) . . ?
C15 C16 H16 126.0 . . ?
C15 C16 Rh2 70.6(3) . . ?
C17 C16 C15 107.9(6) . . ?
C17 C16 H16 126.0 . . ?
C17 C16 Rh2 72.2(4) . . ?
Rh2 C16 H16 126.0 . . ?
C16 C17 H17 126.7 . . ?
C16 C17 C18 106.4(7) . . ?
C16 C17 Rh2 72.5(3) . . ?
C18 C17 H17 126.7 . . ?
C18 C17 Rh2 69.8(3) . . ?
Rh2 C17 H17 126.7 . . ?
C17 C18 C20 128.2(8) . . ?
C17 C18 Rh2 74.0(4) . . ?
C20 C18 Rh2 124.0(6) . . ?
N2 C18 C17 110.7(7) . . ?
N2 C18 C20 120.6(7) . . ?
N2 C18 Rh2 75.1(3) . . ?
C15 C19 H19A 109.5 . . ?
C15 C19 H19B 109.5 . . ?
C15 C19 H19C 109.5 . . ?
H19A C19 H19B 109.5 . . ?
H19A C19 H19C 109.5 . . ?
H19B C19 H19C 109.5 . . ?
C18 C20 H20A 109.5 . . ?
C18 C20 H20B 109.5 . . ?
C18 C20 H20C 109.5 . . ?
H20A C20 H20B 109.5 . . ?
H20A C20 H20C 109.5 . . ?
H20B C20 H20C 109.5 . . ?
C22 C21 H21 113.7 . . ?
C22 C21 C28 125.5(5) . . ?
C22 C21 Rh2 71.0(3) . . ?
C28 C21 H21 113.7 . . ?
C28 C21 Rh2 111.6(4) . . ?
Rh2 C21 H21 113.7 . . ?
C21 C22 H22 113.9 . . ?
C21 C22 C23 123.3(5) . . ?
C21 C22 Rh2 70.4(3) . . ?
C23 C22 H22 113.9 . . ?
C23 C22 Rh2 114.2(4) . . ?
Rh2 C22 H22 113.9 . . ?
C22 C23 H23A 109.2 . . ?
C22 C23 H23B 109.2 . . ?
C22 C23 C24 112.0(5) . . ?
H23A C23 H23B 107.9 . . ?
C24 C23 H23A 109.2 . . ?
C24 C23 H23B 109.2 . . ?
C23 C24 H24A 109.1 . . ?
C23 C24 H24B 109.1 . . ?
H24A C24 H24B 107.8 . . ?
C25 C24 C23 112.7(6) . . ?
C25 C24 H24A 109.1 . . ?
C25 C24 H24B 109.1 . . ?
C24 C25 H25 113.6 . . ?
C24 C25 Rh2 111.0(5) . . ?
C26 C25 C24 126.0(7) . . ?
C26 C25 H25 113.6 . . ?
C26 C25 Rh2 71.4(4) . . ?
Rh2 C25 H25 113.6 . . ?
C25 C26 H26 114.5 . . ?
C25 C26 C27 122.5(6) . . ?
C25 C26 Rh2 70.0(4) . . ?
C27 C26 H26 114.5 . . ?
C27 C26 Rh2 113.2(4) . . ?
Rh2 C26 H26 114.5 . . ?
C26 C27 H27A 109.2 . . ?
C26 C27 H27B 109.2 . . ?
H27A C27 H27B 107.9 . . ?
C28 C27 C26 112.3(5) . . ?
C28 C27 H27A 109.2 . . ?
C28 C27 H27B 109.2 . . ?
C21 C28 H28A 109.0 . . ?
C21 C28 H28B 109.0 . . ?
C27 C28 C21 112.9(5) . . ?
C27 C28 H28A 109.0 . . ?
C27 C28 H28B 109.0 . . ?
H28A C28 H28B 107.8 . . ?
Cu2 Cu2 N2 0(10) 2_676 . ?
Cu2 Cu2 N2 0(10) 2_676 2_676 ?
Cu2 Cu2 Rh2 0(10) 2_676 2_676 ?
N2 Cu2 N2 180.0 2_676 . ?
N2 Cu2 Rh2 133.10(15) . 2_676 ?
N2 Cu2 Rh2 46.90(15) 2_676 2_676 ?
C15 N2 Cu2 119.7(5) . 2_676 ?
C15 N2 Cu2 119.7(5) . . ?
C15 N2 Rh2 70.3(3) . . ?
C18 N2 C15 105.8(6) . . ?
C18 N2 Cu2 124.7(5) . 2_676 ?
C18 N2 Cu2 124.7(5) . . ?
C18 N2 Rh2 69.6(3) . . ?
Cu2 N2 Cu2 0.0 2_676 . ?
Cu2 N2 Rh2 96.87(19) . . ?
Cu2 N2 Rh2 96.87(19) 2_676 . ?
C15 Rh2 C16 36.0(2) . . ?
C15 Rh2 C17 59.6(3) . . ?
C15 Rh2 N2 35.7(2) . . ?
C16 Rh2 N2 59.6(2) . . ?
C17 Rh2 C16 35.3(3) . . ?
C17 Rh2 N2 59.8(2) . . ?
C18 Rh2 C15 59.1(3) . . ?
C18 Rh2 C16 59.2(3) . . ?
C18 Rh2 C17 36.1(2) . . ?
C18 Rh2 N2 35.3(3) . . ?
C21 Rh2 C15 100.5(3) . . ?
C21 Rh2 C16 123.1(3) . . ?
C21 Rh2 C17 158.1(3) . . ?
C21 Rh2 C18 143.6(3) . . ?
C21 Rh2 C22 38.6(2) . . ?
C21 Rh2 C25 97.2(3) . . ?
C21 Rh2 C26 81.2(2) . . ?
C21 Rh2 N2 110.3(2) . . ?
C22 Rh2 C15 106.5(3) . . ?
C22 Rh2 C16 105.8(3) . . ?
C22 Rh2 C17 133.2(3) . . ?
C22 Rh2 C18 164.3(3) . . ?
C22 Rh2 C25 81.4(3) . . ?
C22 Rh2 C26 90.3(2) . . ?
C22 Rh2 N2 135.5(2) . . ?
C25 Rh2 C15 159.7(3) . . ?
C25 Rh2 C16 124.2(3) . . ?
C25 Rh2 C17 101.2(3) . . ?
C25 Rh2 C18 110.1(3) . . ?
C25 Rh2 C26 38.6(2) . . ?
C25 Rh2 N2 142.7(3) . . ?
C26 Rh2 C15 155.2(2) . . ?
C26 Rh2 C16 155.2(3) . . ?
C26 Rh2 C17 120.7(3) . . ?
C26 Rh2 C18 105.3(3) . . ?
C26 Rh2 N2 120.4(2) . . ?

loop_
_geom_bond_atom_site_label_1
_geom_bond_atom_site_label_2
_geom_bond_distance
_geom_bond_site_symmetry_2
_geom_bond_publ_flag
C1 C2 1.398(8) . ?
C1 C5 1.498(8) . ?
C1 N1 1.382(7) . ?
C1 Rh1 2.271(5) . ?
C2 H2 0.9800 . ?
C2 C3 1.399(8) . ?
C2 Rh1 2.283(5) . ?
C3 H3 0.9800 . ?
C3 C4 1.396(7) . ?
C3 Rh1 2.289(5) . ?
C4 C6 1.488(8) . ?
C4 N1 1.398(6) . ?
C4 Rh1 2.232(5) . ?
C5 H5A 0.9600 . ?
C5 H5B 0.9600 . ?
C5 H5C 0.9600 . ?
C6 H6A 0.9600 . ?
C6 H6C 0.9600 . ?
C6 H6B 0.9600 . ?
C7 H7 0.9800 . ?
C7 C8 1.385(9) . ?
C7 C14 1.505(10) . ?
C7 Rh1 2.106(6) . ?
C8 H8 0.9800 . ?
C8 C9 1.492(9) . ?
C8 Rh1 2.107(6) . ?
C9 H9A 0.9700 . ?
C9 H9B 0.9700 . ?
C9 C10 1.444(9) . ?
C10 H10A 0.9700 . ?
C10 H10B 0.9700 . ?
C10 C11 1.490(8) . ?
C11 H11 0.9800 . ?
C11 C12 1.377(8) . ?
C11 Rh1 2.125(5) . ?
C12 H12 0.9800 . ?
C12 C13 1.507(9) . ?
C12 Rh1 2.111(5) . ?
C13 H13A 0.9700 . ?
C13 H13B 0.9700 . ?
C13 C14 1.440(12) . ?
C14 H14A 0.9700 . ?
C14 H14B 0.9700 . ?
C29 F1 1.27(2) . ?
C29 F2 1.32(2) . ?
C29 F3 1.32(3) . ?
C29 S1 1.749(14) . ?
C29A F1A 1.328(19) . ?
C29A F2A 1.313(16) . ?
C29A F3A 1.327(19) . ?
C29A S1A 1.755(12) . ?
Cu1 N1 1.865(4) . ?
Cu1 N1 1.865(4) 2_765 ?
N1 Rh1 2.317(4) . ?
O1 S1 1.377(14) . ?
O1A S1A 1.362(12) . ?
O2 S1 1.421(17) . ?
O2A S1A 1.401(13) . ?
O3 S1 1.389(14) . ?
O3A S1A 1.404(12) . ?
C15 C16 1.404(9) . ?
C15 C19 1.476(11) . ?
C15 N2 1.397(8) . ?
C15 Rh2 2.252(6) . ?
C16 H16 0.9800 . ?
C16 C17 1.384(11) . ?
C16 Rh2 2.287(6) . ?
C17 H17 0.9800 . ?
C17 C18 1.400(9) . ?
C17 Rh2 2.283(6) . ?
C18 C20 1.508(11) . ?
C18 N2 1.375(10) . ?
C18 Rh2 2.229(6) . ?
C19 H19A 0.9600 . ?
C19 H19B 0.9600 . ?
C19 H19C 0.9600 . ?
C20 H20A 0.9600 . ?
C20 H20B 0.9600 . ?
C20 H20C 0.9600 . ?
C21 H21 0.9800 . ?
C21 C22 1.389(8) . ?
C21 C28 1.513(8) . ?
C21 Rh2 2.095(5) . ?
C22 H22 0.9800 . ?
C22 C23 1.500(9) . ?
C22 Rh2 2.103(5) . ?
C23 H23A 0.9700 . ?
C23 H23B 0.9700 . ?
C23 C24 1.521(11) . ?
C24 H24A 0.9700 . ?
C24 H24B 0.9700 . ?
C24 C25 1.496(10) . ?
C25 H25 0.9800 . ?
C25 C26 1.399(9) . ?
C25 Rh2 2.109(6) . ?
C26 H26 0.9800 . ?
C26 C27 1.525(9) . ?
C26 Rh2 2.127(6) . ?
C27 H27A 0.9700 . ?
C27 H27B 0.9700 . ?
C27 C28 1.490(10) . ?
C28 H28A 0.9700 . ?
C28 H28B 0.9700 . ?
Cu2 Cu2 0.0000 2_676 ?
Cu2 N2 1.861(5) . ?
Cu2 N2 1.861(5) 2_676 ?
Cu2 Rh2 3.1265(11) 2_676 ?
N2 Rh2 2.299(5) . ?

loop_
_geom_torsion_atom_site_label_1
_geom_torsion_atom_site_label_2
_geom_torsion_atom_site_label_3
_geom_torsion_atom_site_label_4
_geom_torsion
_geom_torsion_site_symmetry_1
_geom_torsion_site_symmetry_2
_geom_torsion_site_symmetry_3
_geom_torsion_site_symmetry_4
_geom_torsion_publ_flag
C1 C2 C3 C4 1.9(6) . . . . ?
C1 C2 C3 Rh1 63.5(4) . . . . ?
C2 C1 N1 C4 -4.4(5) . . . . ?
C2 C1 N1 Cu1 -151.8(3) . . . . ?
C2 C1 N1 Rh1 -64.5(4) . . . . ?
C2 C3 C4 C6 -175.8(5) . . . . ?
C2 C3 C4 N1 -4.7(5) . . . . ?
C2 C3 C4 Rh1 63.0(3) . . . . ?
C3 C4 N1 C1 5.7(5) . . . . ?
C3 C4 N1 Cu1 153.0(3) . . . . ?
C3 C4 N1 Rh1 66.9(3) . . . . ?
C5 C1 C2 C3 175.1(5) . . . . ?
C5 C1 C2 Rh1 -120.9(6) . . . . ?
C5 C1 N1 C4 -178.5(5) . . . . ?
C5 C1 N1 Cu1 34.1(6) . . . . ?
C5 C1 N1 Rh1 121.4(5) . . . . ?
C6 C4 N1 C1 177.5(5) . . . . ?
C6 C4 N1 Cu1 -35.2(6) . . . . ?
C6 C4 N1 Rh1 -121.3(5) . . . . ?
C7 C8 C9 C10 -69.6(10) . . . . ?
C8 C7 C14 C13 70.6(11) . . . . ?
C8 C9 C10 C11 -1.9(11) . . . . ?
C9 C10 C11 C12 72.5(9) . . . . ?
C9 C10 C11 Rh1 -9.1(9) . . . . ?
C10 C11 C12 C13 -0.6(9) . . . . ?
C10 C11 C12 Rh1 -105.3(5) . . . . ?
C11 C12 C13 C14 -69.6(10) . . . . ?
C12 C13 C14 C7 -1.8(13) . . . . ?
C14 C7 C8 C9 0.8(10) . . . . ?
C14 C7 C8 Rh1 -103.6(7) . . . . ?
F1 C29 S1 O1 -58(2) . . . . ?
F1 C29 S1 O2 67(3) . . . . ?
F1 C29 S1 O3 -169(2) . . . . ?
F1A C29A S1A O1A -59(2) . . . . ?
F1A C29A S1A O2A 61.6(16) . . . . ?
F1A C29A S1A O3A -178.4(16) . . . . ?
F2 C29 S1 O1 167(2) . . . . ?
F2 C29 S1 O2 -68(2) . . . . ?
F2 C29 S1 O3 56(2) . . . . ?
F2A C29A S1A O1A -179.2(16) . . . . ?
F2A C29A S1A O2A -58.2(16) . . . . ?
F2A C29A S1A O3A 61.8(18) . . . . ?
F3 C29 S1 O1 58(2) . . . . ?
F3 C29 S1 O2 -177(2) . . . . ?
F3 C29 S1 O3 -54(2) . . . . ?
F3A C29A S1A O1A 53.5(18) . . . . ?
F3A C29A S1A O2A 174.5(14) . . . . ?
F3A C29A S1A O3A -65.6(17) . . . . ?
N1 C1 C2 C3 1.6(6) . . . . ?
N1 C1 C2 Rh1 65.6(3) . . . . ?
Rh1 C1 C2 C3 -64.0(4) . . . . ?
Rh1 C1 N1 C4 60.0(3) . . . . ?
Rh1 C1 N1 Cu1 -87.3(3) . . . . ?
Rh1 C2 C3 C4 -61.6(3) . . . . ?
Rh1 C3 C4 C6 121.2(5) . . . . ?
Rh1 C3 C4 N1 -67.7(3) . . . . ?
Rh1 C4 N1 C1 -61.3(3) . . . . ?
Rh1 C4 N1 Cu1 86.1(3) . . . . ?
Rh1 C7 C8 C9 104.4(6) . . . . ?
Rh1 C7 C14 C13 -10.1(11) . . . . ?
Rh1 C8 C9 C10 11.9(9) . . . . ?
Rh1 C11 C12 C13 104.7(6) . . . . ?
Rh1 C12 C13 C14 12.9(10) . . . . ?
C15 C16 C17 C18 0.0(7) . . . . ?
C15 C16 C17 Rh2 62.0(4) . . . . ?
C16 C15 N2 C18 -4.7(6) . . . . ?
C16 C15 N2 Cu2 -152.2(4) . . . . ?
C16 C15 N2 Cu2 -152.2(4) . . . 2_676 ?
C16 C15 N2 Rh2 -65.6(4) . . . . ?
C16 C17 C18 C20 -175.2(8) . . . . ?
C16 C17 C18 N2 -3.0(8) . . . . ?
C16 C17 C18 Rh2 63.8(5) . . . . ?
C17 C18 N2 C15 4.8(7) . . . . ?
C17 C18 N2 Cu2 150.2(5) . . . 2_676 ?
C17 C18 N2 Cu2 150.2(5) . . . . ?
C17 C18 N2 Rh2 66.1(5) . . . . ?
C19 C15 C16 C17 175.4(7) . . . . ?
C19 C15 C16 Rh2 -121.6(7) . . . . ?
C19 C15 N2 C18 -178.0(6) . . . . ?
C19 C15 N2 Cu2 34.5(8) . . . . ?
C19 C15 N2 Cu2 34.5(8) . . . 2_676 ?
C19 C15 N2 Rh2 121.1(6) . . . . ?
C20 C18 N2 C15 177.6(6) . . . . ?
C20 C18 N2 Cu2 -36.9(9) . . . . ?
C20 C18 N2 Cu2 -36.9(9) . . . 2_676 ?
C20 C18 N2 Rh2 -121.0(7) . . . . ?
C21 C22 C23 C24 -92.4(7) . . . . ?
C22 C21 C28 C27 48.6(8) . . . . ?
C22 C23 C24 C25 28.5(8) . . . . ?
C23 C24 C25 C26 48.9(9) . . . . ?
C23 C24 C25 Rh2 -32.8(7) . . . . ?
C24 C25 C26 C27 2.5(10) . . . . ?
C24 C25 C26 Rh2 -102.8(6) . . . . ?
C25 C26 C27 C28 -92.6(8) . . . . ?
C26 C27 C28 C21 29.2(8) . . . . ?
C28 C21 C22 C23 3.1(9) . . . . ?
C28 C21 C22 Rh2 -103.5(6) . . . . ?
Cu2 Cu2 N2 C15 0.0 2_676 . . . ?
Cu2 Cu2 N2 C18 0.0 2_676 . . . ?
Cu2 Cu2 N2 Rh2 0.0 2_676 . . . ?
N2 C15 C16 C17 3.0(7) . . . . ?
N2 C15 C16 Rh2 66.0(4) . . . . ?
Rh2 C15 C16 C17 -63.0(5) . . . . ?
Rh2 C15 N2 C18 60.9(4) . . . . ?
Rh2 C15 N2 Cu2 -86.7(4) . . . 2_676 ?
Rh2 C15 N2 Cu2 -86.7(4) . . . . ?
Rh2 C16 C17 C18 -62.0(5) . . . . ?
Rh2 C17 C18 C20 121.0(9) . . . . ?
Rh2 C17 C18 N2 -66.8(4) . . . . ?
Rh2 C18 N2 C15 -61.4(4) . . . . ?
Rh2 C18 N2 Cu2 84.1(4) . . . . ?
Rh2 C18 N2 Cu2 84.1(4) . . . 2_676 ?
Rh2 C21 C22 C23 106.6(6) . . . . ?
Rh2 C21 C28 C27 -32.9(7) . . . . ?
Rh2 C22 C23 C24 -10.8(7) . . . . ?
Rh2 C25 C26 C27 105.4(6) . . . . ?
Rh2 C26 C27 C28 -12.3(7) . . . . ?
Rh2 Cu2 N2 C15 -108.8(4) 2_676 . . . ?
Rh2 Cu2 N2 C18 110.2(5) 2_676 . . . ?
Rh2 Cu2 N2 Cu2 0(100) 2_676 . . 2_676 ?
Rh2 Cu2 N2 Rh2 180.000(1) 2_676 . . . ?
